data_7701714
loop_
_publ_author_name
'Kristinsd\'ottir, Lilja'
'Oldroyd, Nicola L.'
'Grabiner, Rachel'
'Knights, Alastair W.'
'Heilmann, Andreas'
'Protchenko, Andrey V.'
'Niu, Haoyu'
'Kolychev, Eugene L.'
'Campos, Jes\'us'
'Hicks, Jamie'
'Christensen, Kirsten E.'
'Aldridge, Simon'

_publ_section_title
;
 Synthetic, structural and reaction chemistry of N-heterocyclic germylene
 and stannylene compounds featuring N-boryl substituents.
;
_journal_issue 31
_journal_name_full 'Dalton transactions (Cambridge, England : 2003)'
_journal_page_first 11951
_journal_page_last 11960
_journal_paper_doi 10.1039/c9dt02449b
_journal_volume 48
_journal_year 2019
_chemical_formula_moiety '2(C54 H76 B2 Ge N6), C5 H12)'
_chemical_formula_sum 'C113 H164 B4 Ge2 N12'
_chemical_formula_weight 1879.05
_chemical_melting_point ?
_space_group_IT_number 14
_space_group_name_Hall '-P 2ybc'
_space_group_name_H-M_alt 'P 1 21/c 1'
_symmetry_cell_setting monoclinic
_symmetry_space_group_name_Hall '-P 2ybc'
_symmetry_space_group_name_H-M 'P 1 21/c 1'
_atom_sites_solution_hydrogens difmap
_atom_sites_solution_primary other
_audit_creation_date 2016-12-07
_audit_creation_method CRYSTALS_ver_14.61_build_6156
_audit_update_record
;
2019-06-09 deposited with the CCDC.	2019-07-18 downloaded from the CCDC.
;
_cell_angle_alpha 90
_cell_angle_beta 103.4323(7)
_cell_angle_gamma 90
_cell_formula_units_Z 2
_cell_length_a 12.9973(1)
_cell_length_b 20.9096(1)
_cell_length_c 21.1512(2)
_cell_measurement_reflns_used 38196
_cell_measurement_temperature 150
_cell_measurement_theta_max 76
_cell_measurement_theta_min 4
_cell_volume 5590.98(8)
_computing_cell_refinement 'CrysAlisPro, (Agilent, 2011)'
_computing_data_collection 'SuperNova, (Oxford Diffraction, 2010)'
_computing_data_reduction 'CrysAlisPro, (Agilent, 2011)'
_computing_molecular_graphics 'CAMERON (Watkin et al., 1996)'
_computing_publication_material 'CRYSTALS (Betteridge et al., 2003)'
_computing_structure_refinement 'CRYSTALS (Betteridge et al., 2003)'
_computing_structure_solution 'Superflip (Palatinus & Chapuis, 2007)'
_diffrn_ambient_temperature 150
_diffrn_measured_fraction_theta_full 0.996
_diffrn_measured_fraction_theta_max 0.996
_diffrn_measurement_device Area
_diffrn_measurement_device_type 'Oxford Diffraction SuperNova'
_diffrn_measurement_method \w
_diffrn_radiation_monochromator graphite
_diffrn_radiation_type 'Cu K\a'
_diffrn_radiation_wavelength 1.54180
_diffrn_reflns_av_R_equivalents 0.023
_diffrn_reflns_av_sigmaI/netI 0.0327
_diffrn_reflns_limit_h_max 14
_diffrn_reflns_limit_h_min -16
_diffrn_reflns_limit_k_max 25
_diffrn_reflns_limit_k_min -26
_diffrn_reflns_limit_l_max 26
_diffrn_reflns_limit_l_min -24
_diffrn_reflns_number 76021
_diffrn_reflns_theta_full 76.116
_diffrn_reflns_theta_max 76.116
_diffrn_reflns_theta_min 3.013
_diffrn_standards_number 0
_exptl_absorpt_coefficient_mu 1.033
_exptl_absorpt_correction_T_max 1.00
_exptl_absorpt_correction_T_min 0.89
_exptl_absorpt_correction_type multi-scan
_exptl_absorpt_process_details 'CrysAlisPro, (Agilent, 2011)'
_exptl_crystal_colour clear_pale_colourless
_exptl_crystal_density_diffrn 1.116
_exptl_crystal_density_meas ?
_exptl_crystal_density_method 'not measured'
_exptl_crystal_description block
_exptl_crystal_F_000 2020.000
_exptl_crystal_size_max 0.21
_exptl_crystal_size_mid 0.19
_exptl_crystal_size_min 0.10
_refine_diff_density_max 0.29
_refine_diff_density_min -0.63
_refine_ls_extinction_method None
_refine_ls_goodness_of_fit_ref 0.9944
_refine_ls_hydrogen_treatment constr
_refine_ls_matrix_type full
_refine_ls_number_parameters 641
_refine_ls_number_reflns 11609
_refine_ls_number_restraints 76
_refine_ls_R_factor_all 0.0337
_refine_ls_R_factor_gt 0.0310
_refine_ls_shift/su_max 0.0028416
_refine_ls_shift/su_mean 0.0000838
_refine_ls_structure_factor_coef Fsqd
_refine_ls_weighting_details
;
 Method= Modified Sheldrick 
 w=1/[\s^2^(F^2^) + ( 0.05P)^2^ + 1.85P] 
 ,where P=(max(Fo^2^,0) + 2Fc^2^)/3 
;
_refine_ls_weighting_scheme calc
_refine_ls_wR_factor_all 0.0848
_refine_ls_wR_factor_gt 0.0818
_refine_ls_wR_factor_ref 0.0848
_reflns_limit_h_max 15
_reflns_limit_h_min -16
_reflns_limit_k_max 26
_reflns_limit_k_min 0
_reflns_limit_l_max 26
_reflns_limit_l_min 0
_reflns_number_gt 10696
_reflns_number_total 11663
_reflns_threshold_expression I>2.0\s(I)
_oxford_diffrn_Wilson_B_factor 2.27
_oxford_diffrn_Wilson_scale 0.17
_oxford_refine_ls_r_factor_ref 0.0337
_oxford_refine_ls_scale 2.839(14)
_oxford_reflns_number_all 11610
_oxford_reflns_threshold_expression_ref I>-3.0\s(I)
_oxford_structure_analysis_title 6630
_cod_data_source_file c9dt02449b2.cif
_cod_data_source_block (L1)Ge
_cod_depositor_comments
;
The following automatic conversions were performed:

data item '_chemical_melting_point' value 'not measured' was changed
to '?' -- the value is undefined or not given.

data item '_atom_sites_solution_primary' value 'Other' was changed to
'other' in accordance with the
/home/data/users/saulius/crontab/automatic-downloads/current/RSC/lib/dictionaries/cif_core.dic
dictionary named 'cif_core.dic' version 2.4.2 last updated on
2011-04-26.

data item '_exptl_crystal_density_meas' value 'not measured' was
changed to '?' -- the value is perceived as not measured.

Automatic conversion script
Id: cif_fix_values 6909 2019-04-08 15:41:33Z antanas 
;
_cod_original_sg_symbol_H-M 'P 21/c '
_cod_database_code 7701714

loop_
_symmetry_equiv_pos_as_xyz
x,y,z
-x,-y,-z
x,-y+1/2,z+1/2
-x,y+1/2,-z+1/2

loop_
_atom_site_label
_atom_site_type_symbol
_atom_site_fract_x
_atom_site_fract_y
_atom_site_fract_z
_atom_site_U_iso_or_equiv
_atom_site_occupancy
_atom_site_adp_type
_atom_site_refinement_flags_posn
_atom_site_refinement_flags_adp
_atom_site_refinement_flags_occupancy
_atom_site_disorder_assembly
_atom_site_disorder_group
Ge1 Ge 0.931480(10) 0.316642(7) 0.340446(7) 0.0291 1.0000 Uani . . . . .
N2 N 0.83403(7) 0.25816(5) 0.29573(5) 0.0242 1.0000 Uani . . . . .
C3 C 0.87085(9) 0.22790(6) 0.24190(6) 0.0298 1.0000 Uani . . . . .
C4 C 0.99059(9) 0.22350(6) 0.26340(6) 0.0296 1.0000 Uani . . . . .
N5 N 1.02842(7) 0.28439(5) 0.29596(5) 0.0248 1.0000 Uani . . . . .
B6 B 1.13424(10) 0.30747(6) 0.30158(6) 0.0229 1.0000 Uani . . . . .
N7 N 1.17180(7) 0.37156(5) 0.31828(5) 0.0249 1.0000 Uani . . . . .
C8 C 1.11541(8) 0.42785(5) 0.32884(6) 0.0256 1.0000 Uani . U . . .
C9 C 1.10922(9) 0.44306(6) 0.39243(6) 0.0284 1.0000 Uani . . . . .
C10 C 1.05413(11) 0.49822(7) 0.40173(8) 0.0393 1.0000 Uani . . . . .
C11 C 1.00592(12) 0.53597(7) 0.34996(9) 0.0475 1.0000 Uani . . . . .
C12 C 1.01272(12) 0.52043(7) 0.28801(9) 0.0464 1.0000 Uani . U . . .
C13 C 1.06871(10) 0.46636(7) 0.27573(7) 0.0361 1.0000 Uani D U . . .
C17 C 1.16129(10) 0.40105(7) 0.44945(6) 0.0330 1.0000 Uani . . . . .
C18 C 1.10138(13) 0.40016(9) 0.50382(7) 0.0478 1.0000 Uani . . . . .
C19 C 1.27659(11) 0.42099(8) 0.47667(8) 0.0442 1.0000 Uani . . . . .
C20 C 1.27953(9) 0.37425(6) 0.31800(6) 0.0281 1.0000 Uani . . . . .
C21 C 1.31188(9) 0.31672(6) 0.30264(6) 0.0276 1.0000 Uani . . . . .
N22 N 1.22629(7) 0.27375(5) 0.29210(5) 0.0239 1.0000 Uani . . . . .
C23 C 1.23904(8) 0.20877(6) 0.27441(6) 0.0244 1.0000 Uani . . . . .
C24 C 1.25055(9) 0.19555(6) 0.21121(6) 0.0283 1.0000 Uani . . . . .
C25 C 1.26033(10) 0.13155(7) 0.19460(7) 0.0373 1.0000 Uani . . . . .
C26 C 1.25876(11) 0.08318(7) 0.23869(8) 0.0421 1.0000 Uani . . . . .
C27 C 1.24879(11) 0.09717(7) 0.30094(7) 0.0376 1.0000 Uani . . . . .
C28 C 1.23912(9) 0.16021(6) 0.32025(6) 0.0285 1.0000 Uani . . . . .
C29 C 1.23070(11) 0.17650(7) 0.38904(7) 0.0346 1.0000 Uani . . . . .
C30 C 1.19761(14) 0.12006(9) 0.42566(9) 0.0504 1.0000 Uani . . . . .
C31 C 1.33526(13) 0.20440(10) 0.42824(7) 0.0484 1.0000 Uani . . . . .
C32 C 1.24915(10) 0.24914(7) 0.16247(6) 0.0348 1.0000 Uani . . . . .
C33 C 1.13562(12) 0.26668(10) 0.12794(8) 0.0509 1.0000 Uani . . . . .
C34 C 1.31391(12) 0.23464(9) 0.11244(7) 0.0470 1.0000 Uani . . . . .
B35 B 0.72968(9) 0.24590(6) 0.30450(6) 0.0207 1.0000 Uani . . . . .
N36 N 0.69392(7) 0.25126(5) 0.36394(4) 0.0223 1.0000 Uani . . . . .
C37 C 0.58733(9) 0.23319(6) 0.35102(6) 0.0252 1.0000 Uani . . . . .
C38 C 0.55394(8) 0.21732(5) 0.28806(5) 0.0236 1.0000 Uani . . . . .
N39 N 0.63785(7) 0.22430(4) 0.25686(4) 0.0203 1.0000 Uani . . . . .
C40 C 0.61647(8) 0.22744(5) 0.18736(5) 0.0213 1.0000 Uani . . . . .
C41 C 0.60824(9) 0.17079(6) 0.15110(6) 0.0247 1.0000 Uani . . . . .
C42 C 0.58226(10) 0.17551(7) 0.08334(6) 0.0331 1.0000 Uani . . . . .
C43 C 0.56688(11) 0.23415(7) 0.05280(6) 0.0366 1.0000 Uani . . . . .
C44 C 0.57707(11) 0.28963(7) 0.08912(6) 0.0352 1.0000 Uani . . . . .
C45 C 0.60178(10) 0.28751(6) 0.15705(6) 0.0286 1.0000 Uani . . . . .
C46 C 0.60956(13) 0.34935(6) 0.19555(7) 0.0404 1.0000 Uani . . . . .
C47 C 0.68737(18) 0.39567(9) 0.17768(14) 0.0734 1.0000 Uani . . . . .
C48 C 0.50160(18) 0.38052(9) 0.18770(12) 0.0680 1.0000 Uani . . . . .
C49 C 0.62759(10) 0.10586(6) 0.18351(6) 0.0295 1.0000 Uani . . . . .
C50 C 0.52379(13) 0.07142(8) 0.18301(9) 0.0486 1.0000 Uani . . . . .
C51 C 0.69810(13) 0.06400(7) 0.15214(9) 0.0456 1.0000 Uani . . . . .
C52 C 0.74744(9) 0.27531(6) 0.42631(5) 0.0246 1.0000 Uani . . . . .
C53 C 0.73544(10) 0.33999(6) 0.44079(6) 0.0299 1.0000 Uani . . . . .
C54 C 0.78832(11) 0.36253(7) 0.50188(7) 0.0385 1.0000 Uani . . . . .
C55 C 0.85048(11) 0.32238(9) 0.54673(7) 0.0450 1.0000 Uani . . . . .
C56 C 0.86091(11) 0.25906(9) 0.53183(7) 0.0420 1.0000 Uani . . . . .
C57 C 0.81010(9) 0.23390(7) 0.47129(6) 0.0318 1.0000 Uani . . . . .
C58 C 0.82245(12) 0.16381(8) 0.45639(7) 0.0407 1.0000 Uani . . . . .
C59 C 0.93748(15) 0.14780(10) 0.45732(11) 0.0608 1.0000 Uani . . . . .
C60 C 0.78246(18) 0.12118(11) 0.50422(12) 0.0711 1.0000 Uani . . . . .
C61 C 0.66532(13) 0.38477(6) 0.39278(7) 0.0384 1.0000 Uani . . . . .
C62 C 0.72363(17) 0.44411(8) 0.37820(11) 0.0623 1.0000 Uani . . . . .
C63 C 0.56735(12) 0.40453(8) 0.41638(8) 0.0478 1.0000 Uani . . . . .
C14 C 1.0802(3) 0.4510(3) 0.20792(16) 0.0491 0.746(13) Uani D U P 1 1
C114 C 1.0726(11) 0.4497(10) 0.2057(4) 0.0590 0.254(13) Uani D U P 1 2
C15 C 1.1162(7) 0.5103(3) 0.17629(19) 0.0892 0.746(13) Uani D U P 1 1
C115 C 1.1646(10) 0.4816(10) 0.1844(5) 0.0817 0.254(13) Uani D U P 1 2
C16 C 0.9763(3) 0.4257(3) 0.1671(2) 0.0694 0.746(13) Uani D U P 1 1
C116 C 0.9716(10) 0.4591(10) 0.1525(6) 0.0874 0.254(13) Uani D U P 1 2
C71 C 0.3796(5) 0.5368(3) 0.1285(3) 0.0959 0.5000 Uani . . . 2 -1
C72 C 0.4610(7) 0.5444(4) 0.0908(4) 0.0853 0.5000 Uani . . . 2 -1
C73 C 0.4462(6) 0.5014(4) 0.0318(3) 0.0634 0.5000 Uani . . . 2 -1
C75 C 0.5120(6) 0.4665(3) -0.0678(4) 0.0745 0.5000 Uani . . . 2 -1
C74 C 0.5310(6) 0.5068(4) -0.0073(3) 0.0657 0.5000 Uani . . . 2 -1
H31 H 0.8484 0.2536 0.2015 0.0353 1.0000 Uiso R . . . .
H32 H 0.8396 0.1848 0.2326 0.0361 1.0000 Uiso R . . . .
H41 H 1.0204 0.2168 0.2252 0.0353 1.0000 Uiso R . . . .
H42 H 1.0097 0.1877 0.2938 0.0362 1.0000 Uiso R . . . .
H101 H 1.0501 0.5096 0.4450 0.0481 1.0000 Uiso R . . . .
H111 H 0.9687 0.5726 0.3576 0.0574 1.0000 Uiso R . . . .
H121 H 0.9815 0.5457 0.2528 0.0566 1.0000 Uiso R . . . .
H171 H 1.1606 0.3572 0.4322 0.0391 1.0000 Uiso R . . . .
H181 H 1.1321 0.3665 0.5354 0.0721 1.0000 Uiso R . . . .
H182 H 1.1084 0.4418 0.5263 0.0710 1.0000 Uiso R . . . .
H183 H 1.0263 0.3923 0.4853 0.0708 1.0000 Uiso R . . . .
H191 H 1.3102 0.3940 0.5127 0.0661 1.0000 Uiso R . . . .
H192 H 1.2788 0.4651 0.4927 0.0655 1.0000 Uiso R . . . .
H193 H 1.3183 0.4191 0.4443 0.0649 1.0000 Uiso R . . . .
H201 H 1.3185 0.4111 0.3269 0.0344 1.0000 Uiso R . . . .
H211 H 1.3790 0.3049 0.2995 0.0329 1.0000 Uiso R . . . .
H251 H 1.2684 0.1222 0.1525 0.0452 1.0000 Uiso R . . . .
H261 H 1.2639 0.0402 0.2267 0.0511 1.0000 Uiso R . . . .
H271 H 1.2485 0.0632 0.3305 0.0451 1.0000 Uiso R . . . .
H291 H 1.1776 0.2094 0.3852 0.0395 1.0000 Uiso R . . . .
H301 H 1.1849 0.1362 0.4669 0.0749 1.0000 Uiso R . . . .
H302 H 1.2532 0.0877 0.4350 0.0752 1.0000 Uiso R . . . .
H303 H 1.1334 0.1004 0.4012 0.0747 1.0000 Uiso R . . . .
H311 H 1.3267 0.2158 0.4716 0.0724 1.0000 Uiso R . . . .
H312 H 1.3897 0.1715 0.4313 0.0719 1.0000 Uiso R . . . .
H313 H 1.3554 0.2427 0.4071 0.0720 1.0000 Uiso R . . . .
H321 H 1.2800 0.2876 0.1853 0.0409 1.0000 Uiso R . . . .
H331 H 1.1334 0.3015 0.0976 0.0754 1.0000 Uiso R . . . .
H332 H 1.0973 0.2809 0.1587 0.0743 1.0000 Uiso R . . . .
H333 H 1.1004 0.2296 0.1041 0.0742 1.0000 Uiso R . . . .
H341 H 1.3169 0.2733 0.0885 0.0700 1.0000 Uiso R . . . .
H342 H 1.3853 0.2205 0.1333 0.0698 1.0000 Uiso R . . . .
H343 H 1.2793 0.2022 0.0818 0.0693 1.0000 Uiso R . . . .
H371 H 0.5490 0.2322 0.3841 0.0302 1.0000 Uiso R . . . .
H381 H 0.4884 0.2030 0.2664 0.0280 1.0000 Uiso R . . . .
H421 H 0.5763 0.1377 0.0580 0.0406 1.0000 Uiso R . . . .
H431 H 0.5516 0.2374 0.0073 0.0438 1.0000 Uiso R . . . .
H441 H 0.5670 0.3294 0.0678 0.0439 1.0000 Uiso R . . . .
H461 H 0.6352 0.3382 0.2404 0.0489 1.0000 Uiso R . . . .
H471 H 0.6928 0.4328 0.2043 0.1090 1.0000 Uiso R . . . .
H472 H 0.7574 0.3762 0.1844 0.1095 1.0000 Uiso R . . . .
H473 H 0.6635 0.4074 0.1332 0.1091 1.0000 Uiso R . . . .
H481 H 0.5100 0.4187 0.2143 0.1003 1.0000 Uiso R . . . .
H482 H 0.4744 0.3925 0.1420 0.1021 1.0000 Uiso R . . . .
H483 H 0.4523 0.3523 0.2009 0.1018 1.0000 Uiso R . . . .
H491 H 0.6633 0.1127 0.2296 0.0338 1.0000 Uiso R . . . .
H501 H 0.5377 0.0302 0.2037 0.0719 1.0000 Uiso R . . . .
H502 H 0.4805 0.0957 0.2053 0.0731 1.0000 Uiso R . . . .
H503 H 0.4849 0.0646 0.1385 0.0724 1.0000 Uiso R . . . .
H511 H 0.7158 0.0262 0.1777 0.0666 1.0000 Uiso R . . . .
H512 H 0.7619 0.0860 0.1492 0.0669 1.0000 Uiso R . . . .
H513 H 0.6618 0.0514 0.1085 0.0681 1.0000 Uiso R . . . .
H541 H 0.7809 0.4055 0.5134 0.0461 1.0000 Uiso R . . . .
H551 H 0.8860 0.3387 0.5871 0.0533 1.0000 Uiso R . . . .
H561 H 0.9010 0.2316 0.5621 0.0505 1.0000 Uiso R . . . .
H581 H 0.7807 0.1550 0.4134 0.0489 1.0000 Uiso R . . . .
H591 H 0.9418 0.1038 0.4460 0.0897 1.0000 Uiso R . . . .
H592 H 0.9822 0.1540 0.5011 0.0910 1.0000 Uiso R . . . .
H593 H 0.9617 0.1739 0.4250 0.0908 1.0000 Uiso R . . . .
H601 H 0.7907 0.0771 0.4939 0.1053 1.0000 Uiso R . . . .
H602 H 0.8242 0.1298 0.5493 0.1070 1.0000 Uiso R . . . .
H603 H 0.7075 0.1289 0.4994 0.1063 1.0000 Uiso R . . . .
H611 H 0.6407 0.3622 0.3529 0.0469 1.0000 Uiso R . . . .
H621 H 0.6763 0.4719 0.3473 0.0934 1.0000 Uiso R . . . .
H622 H 0.7520 0.4660 0.4185 0.0929 1.0000 Uiso R . . . .
H623 H 0.7819 0.4312 0.3610 0.0931 1.0000 Uiso R . . . .
H631 H 0.5229 0.4311 0.3838 0.0712 1.0000 Uiso R . . . .
H632 H 0.5897 0.4286 0.4579 0.0711 1.0000 Uiso R . . . .
H633 H 0.5282 0.3662 0.4237 0.0716 1.0000 Uiso R . . . .
H141 H 1.1343 0.4184 0.2095 0.0575 0.746(13) Uiso R . P 1 1
H1141 H 1.0885 0.4037 0.2060 0.0709 0.254(13) Uiso R . P 1 2
H151 H 1.1279 0.4974 0.1346 0.1335 0.746(13) Uiso R . P 1 1
H152 H 1.1836 0.5266 0.2017 0.1339 0.746(13) Uiso R . P 1 1
H153 H 1.0631 0.5443 0.1686 0.1334 0.746(13) Uiso R . P 1 1
H1151 H 1.1687 0.4667 0.1420 0.1228 0.254(13) Uiso R . P 1 2
H1152 H 1.2302 0.4728 0.2145 0.1229 0.254(13) Uiso R . P 1 2
H1153 H 1.1539 0.5273 0.1820 0.1231 0.254(13) Uiso R . P 1 2
H161 H 0.9839 0.4183 0.1234 0.1038 0.746(13) Uiso R . P 1 1
H162 H 0.9197 0.4558 0.1656 0.1037 0.746(13) Uiso R . P 1 1
H163 H 0.9561 0.3860 0.1851 0.1038 0.746(13) Uiso R . P 1 1
H1161 H 0.9823 0.4432 0.1119 0.1309 0.254(13) Uiso R . P 1 2
H1162 H 0.9550 0.5039 0.1479 0.1310 0.254(13) Uiso R . P 1 2
H1163 H 0.9139 0.4364 0.1640 0.1309 0.254(13) Uiso R . P 1 2
H711 H 0.3893 0.5693 0.1617 0.1441 0.5000 Uiso R . . 2 -1
H712 H 0.3103 0.5413 0.1004 0.1438 0.5000 Uiso R . . 2 -1
H713 H 0.3849 0.4951 0.1485 0.1437 0.5000 Uiso R . . 2 -1
H721 H 0.4616 0.5893 0.0770 0.1018 0.5000 Uiso R . . 2 -1
H722 H 0.5299 0.5334 0.1191 0.1019 0.5000 Uiso R . . 2 -1
H731 H 0.3784 0.5117 0.0025 0.0757 0.5000 Uiso R . . 2 -1
H732 H 0.4420 0.4571 0.0459 0.0759 0.5000 Uiso R . . 2 -1
H751 H 0.5694 0.4729 -0.0895 0.1120 0.5000 Uiso R . . 2 -1
H752 H 0.4454 0.4786 -0.0964 0.1116 0.5000 Uiso R . . 2 -1
H753 H 0.5091 0.4217 -0.0560 0.1118 0.5000 Uiso R . . 2 -1
H741 H 0.5339 0.5521 -0.0198 0.0792 0.5000 Uiso R . . 2 -1
H742 H 0.5995 0.4946 0.0203 0.0790 0.5000 Uiso R . . 2 -1

loop_
_atom_site_aniso_label
_atom_site_aniso_U_11
_atom_site_aniso_U_22
_atom_site_aniso_U_33
_atom_site_aniso_U_23
_atom_site_aniso_U_13
_atom_site_aniso_U_12
Ge1 0.01860(8) 0.03502(9) 0.03614(9) -0.01433(6) 0.01152(6) -0.00680(5)
N2 0.0171(4) 0.0329(5) 0.0232(4) -0.0067(4) 0.0060(3) -0.0037(4)
C3 0.0200(5) 0.0424(7) 0.0288(6) -0.0126(5) 0.0091(4) -0.0059(5)
C4 0.0193(5) 0.0327(6) 0.0384(6) -0.0137(5) 0.0099(5) -0.0051(4)
N5 0.0172(4) 0.0277(5) 0.0305(5) -0.0075(4) 0.0077(4) -0.0026(4)
B6 0.0178(6) 0.0284(6) 0.0231(6) -0.0044(5) 0.0059(4) -0.0005(5)
N7 0.0171(4) 0.0267(5) 0.0320(5) -0.0055(4) 0.0078(4) -0.0017(4)
C8 0.0170(5) 0.0236(5) 0.0360(6) -0.0022(4) 0.0058(4) -0.0021(4)
C9 0.0214(5) 0.0260(5) 0.0390(6) -0.0061(5) 0.0094(5) -0.0026(4)
C10 0.0306(6) 0.0325(7) 0.0567(9) -0.0132(6) 0.0141(6) 0.0017(5)
C11 0.0324(7) 0.0287(7) 0.0798(11) -0.0068(7) 0.0098(7) 0.0071(5)
C12 0.0314(7) 0.0368(7) 0.0650(10) 0.0120(6) -0.0012(6) 0.0058(5)
C13 0.0259(6) 0.0368(7) 0.0426(6) 0.0048(5) 0.0019(5) -0.0027(5)
C17 0.0316(6) 0.0362(6) 0.0328(6) -0.0042(5) 0.0107(5) -0.0008(5)
C18 0.0400(8) 0.0691(10) 0.0375(7) -0.0021(7) 0.0151(6) -0.0041(7)
C19 0.0305(7) 0.0603(9) 0.0413(7) 0.0012(7) 0.0073(6) 0.0007(6)
C20 0.0176(5) 0.0311(6) 0.0363(6) -0.0061(5) 0.0078(4) -0.0055(4)
C21 0.0160(5) 0.0335(6) 0.0346(6) -0.0069(5) 0.0080(4) -0.0033(4)
N22 0.0162(4) 0.0279(5) 0.0284(5) -0.0075(4) 0.0067(3) -0.0020(3)
C23 0.0137(4) 0.0300(6) 0.0293(5) -0.0086(4) 0.0046(4) -0.0002(4)
C24 0.0153(5) 0.0398(6) 0.0290(6) -0.0106(5) 0.0035(4) 0.0002(4)
C25 0.0274(6) 0.0467(8) 0.0370(7) -0.0205(6) 0.0061(5) 0.0024(5)
C26 0.0361(7) 0.0336(7) 0.0561(9) -0.0176(6) 0.0098(6) 0.0025(5)
C27 0.0313(6) 0.0319(6) 0.0497(8) -0.0029(6) 0.0096(6) 0.0018(5)
C28 0.0189(5) 0.0334(6) 0.0336(6) -0.0047(5) 0.0067(4) -0.0001(4)
C29 0.0296(6) 0.0437(7) 0.0324(6) 0.0004(5) 0.0114(5) 0.0023(5)
C30 0.0454(8) 0.0586(10) 0.0519(9) 0.0145(7) 0.0209(7) 0.0039(7)
C31 0.0426(8) 0.0727(11) 0.0292(7) -0.0067(7) 0.0066(6) -0.0082(8)
C32 0.0267(6) 0.0511(8) 0.0261(6) -0.0053(5) 0.0052(5) 0.0013(5)
C33 0.0336(7) 0.0807(12) 0.0380(7) 0.0087(7) 0.0072(6) 0.0158(7)
C34 0.0302(7) 0.0791(11) 0.0337(7) -0.0040(7) 0.0114(6) -0.0003(7)
B35 0.0172(5) 0.0233(5) 0.0215(5) -0.0021(4) 0.0044(4) -0.0011(4)
N36 0.0169(4) 0.0297(5) 0.0204(4) -0.0027(4) 0.0046(3) -0.0032(3)
C37 0.0173(5) 0.0342(6) 0.0254(5) -0.0014(4) 0.0077(4) -0.0034(4)
C38 0.0149(5) 0.0297(5) 0.0263(5) -0.0021(4) 0.0050(4) -0.0034(4)
N39 0.0158(4) 0.0253(4) 0.0199(4) -0.0024(3) 0.0043(3) -0.0010(3)
C40 0.0155(5) 0.0276(5) 0.0204(5) -0.0014(4) 0.0034(4) 0.0007(4)
C41 0.0179(5) 0.0299(6) 0.0255(5) -0.0040(4) 0.0037(4) 0.0023(4)
C42 0.0318(6) 0.0421(7) 0.0244(6) -0.0094(5) 0.0044(5) 0.0062(5)
C43 0.0359(7) 0.0533(8) 0.0205(5) 0.0006(5) 0.0064(5) 0.0085(6)
C44 0.0384(7) 0.0395(7) 0.0280(6) 0.0083(5) 0.0083(5) 0.0056(5)
C45 0.0292(6) 0.0294(6) 0.0271(6) 0.0010(5) 0.0063(4) 0.0013(5)
C46 0.0597(9) 0.0249(6) 0.0348(7) 0.0011(5) 0.0074(6) 0.0012(6)
C47 0.0690(13) 0.0428(9) 0.1156(19) -0.0227(11) 0.0364(13) -0.0202(9)
C48 0.0722(13) 0.0460(9) 0.0995(16) -0.0212(10) 0.0479(12) -0.0001(9)
C49 0.0293(6) 0.0257(6) 0.0320(6) -0.0050(5) 0.0043(5) 0.0014(5)
C50 0.0405(8) 0.0372(7) 0.0705(11) -0.0001(7) 0.0178(7) -0.0046(6)
C51 0.0444(8) 0.0348(7) 0.0597(9) -0.0032(6) 0.0167(7) 0.0132(6)
C52 0.0181(5) 0.0364(6) 0.0201(5) -0.0046(4) 0.0062(4) -0.0048(4)
C53 0.0300(6) 0.0361(6) 0.0262(6) -0.0050(5) 0.0116(5) -0.0071(5)
C54 0.0355(7) 0.0470(8) 0.0344(7) -0.0166(6) 0.0109(5) -0.0101(6)
C55 0.0295(7) 0.0743(11) 0.0289(6) -0.0212(7) 0.0022(5) -0.0051(6)
C56 0.0259(6) 0.0697(10) 0.0265(6) -0.0035(6) -0.0020(5) 0.0067(6)
C57 0.0213(5) 0.0468(7) 0.0262(6) -0.0024(5) 0.0034(4) 0.0016(5)
C58 0.0364(7) 0.0455(8) 0.0362(7) 0.0035(6) 0.0004(5) 0.0098(6)
C59 0.0497(10) 0.0616(11) 0.0744(12) -0.0058(9) 0.0215(9) 0.0174(8)
C60 0.0694(13) 0.0616(12) 0.0888(15) 0.0227(11) 0.0315(11) 0.0119(10)
C61 0.0573(9) 0.0305(6) 0.0290(6) -0.0014(5) 0.0130(6) -0.0017(6)
C62 0.0751(12) 0.0431(9) 0.0871(14) 0.0145(9) 0.0559(11) 0.0047(8)
C63 0.0378(7) 0.0494(9) 0.0545(9) 0.0181(7) 0.0074(6) 0.0002(6)
C14 0.0403(14) 0.066(2) 0.0365(8) 0.0086(11) -0.0001(10) -0.0029(13)
C114 0.073(5) 0.061(6) 0.0367(15) 0.010(3) 0.001(3) 0.006(5)
C15 0.116(4) 0.104(3) 0.0484(16) 0.0172(19) 0.021(2) -0.038(3)
C115 0.071(5) 0.138(11) 0.038(4) 0.004(5) 0.017(3) 0.004(6)
C16 0.0556(15) 0.093(3) 0.0501(17) -0.0114(17) -0.0074(12) -0.0098(16)
C116 0.088(5) 0.105(9) 0.051(3) 0.015(6) -0.022(4) -0.028(7)
C71 0.124(5) 0.087(4) 0.074(3) 0.014(3) 0.018(3) 0.038(3)
C72 0.089(5) 0.073(4) 0.082(5) -0.009(3) -0.003(3) 0.010(3)
C73 0.056(3) 0.054(3) 0.072(4) 0.008(3) 0.000(3) 0.004(2)
C75 0.070(4) 0.060(3) 0.086(5) 0.001(3) 0.003(3) 0.000(3)
C74 0.056(4) 0.058(3) 0.075(4) 0.011(3) -0.002(3) -0.010(3)

loop_
_atom_type_symbol
_atom_type_scat_dispersion_real
_atom_type_scat_dispersion_imag
_atom_type_scat_Cromer_Mann_a1
_atom_type_scat_Cromer_Mann_b1
_atom_type_scat_Cromer_Mann_a2
_atom_type_scat_Cromer_Mann_b2
_atom_type_scat_Cromer_Mann_a3
_atom_type_scat_Cromer_Mann_b3
_atom_type_scat_Cromer_Mann_a4
_atom_type_scat_Cromer_Mann_b4
_atom_type_scat_Cromer_Mann_c
_atom_type_scat_source
C 0.0181 0.0091 2.3100 20.8439 1.0200 10.2075 1.5886 0.5687 0.8650 51.6512 0.2156 'International Tables Vol C 4.2.6.8 and 6.1.1.4'
H 0.0000 0.0000 0.4930 10.5109 0.3229 26.1257 0.1402 3.1424 0.0408 57.7998 0.0030 'International Tables Vol C 4.2.6.8 and 6.1.1.4'
N 0.0311 0.0180 12.2126 0.0057 3.1322 9.8933 2.0125 28.9975 1.1663 0.5826 -11.5290 'International Tables Vol C 4.2.6.8 and 6.1.1.4'
B 0.0090 0.0039 2.0545 23.2185 1.3326 1.0210 1.0979 60.3498 0.7068 0.1403 -0.1932 'International Tables Vol C 4.2.6.8 and 6.1.1.4'
Ge -1.0885 0.8855 16.0816 2.8509 6.3747 0.2516 3.7068 11.4468 3.6830 54.7625 2.1313 'International Tables Vol C 4.2.6.8 and 6.1.1.4'
Li 0.0008 0.0003 1.1282 3.9546 0.7508 1.0524 0.6175 85.3905 0.4653 168.2610 0.0377 'International Tables Vol C 4.2.6.8 and 6.1.1.4'

loop_
_geom_angle_atom_site_label_1
_geom_angle_atom_site_label_2
_geom_angle_atom_site_label_3
_geom_angle
_geom_angle_publ_flag
N2 Ge1 N5 88.03(4) yes
Ge1 N2 C3 111.76(7) yes
Ge1 N2 B35 127.33(8) yes
C3 N2 B35 120.60(9) yes
N2 C3 C4 106.75(9) yes
N2 C3 H31 110.4 no
C4 C3 H31 111.4 no
N2 C3 H32 110.6 no
C4 C3 H32 110.5 no
H31 C3 H32 107.3 no
C3 C4 N5 107.12(10) yes
C3 C4 H41 109.6 no
N5 C4 H41 110.7 no
C3 C4 H42 109.2 no
N5 C4 H42 110.2 no
H41 C4 H42 110.0 no
C4 N5 Ge1 110.88(7) yes
C4 N5 B6 122.49(9) yes
Ge1 N5 B6 125.66(8) yes
N5 B6 N7 126.56(10) yes
N5 B6 N22 129.32(11) yes
N7 B6 N22 104.12(9) yes
B6 N7 C8 130.25(9) yes
B6 N7 C20 108.52(9) yes
C8 N7 C20 121.04(9) yes
N7 C8 C9 118.80(11) yes
N7 C8 C13 119.32(11) yes
C9 C8 C13 121.87(11) yes
C8 C9 C10 117.92(12) yes
C8 C9 C17 121.08(11) yes
C10 C9 C17 121.00(12) yes
C9 C10 C11 121.03(14) yes
C9 C10 H101 118.9 no
C11 C10 H101 120.1 no
C10 C11 C12 120.33(13) yes
C10 C11 H111 119.2 no
C12 C11 H111 120.4 no
C11 C12 C13 121.30(14) yes
C11 C12 H121 121.2 no
C13 C12 H121 117.5 no
C12 C13 C8 117.53(14) yes
C12 C13 C14 121.2(3) yes
C8 C13 C14 121.3(3) yes
C12 C13 C8 117.53(14) yes
C12 C13 C114 119.8(8) yes
C8 C13 C114 122.6(8) yes
C9 C17 C18 113.13(12) yes
C9 C17 C19 110.95(11) yes
C18 C17 C19 110.15(12) yes
C9 C17 H171 106.3 no
C18 C17 H171 107.7 no
C19 C17 H171 108.4 no
C17 C18 H181 108.7 no
C17 C18 H182 110.1 no
H181 C18 H182 109.0 no
C17 C18 H183 109.6 no
H181 C18 H183 111.2 no
H182 C18 H183 108.2 no
C17 C19 H191 111.2 no
C17 C19 H192 109.5 no
H191 C19 H192 107.7 no
C17 C19 H193 112.5 no
H191 C19 H193 108.0 no
H192 C19 H193 107.8 no
N7 C20 C21 109.58(10) yes
N7 C20 H201 122.5 no
C21 C20 H201 128.0 no
C20 C21 N22 109.32(10) yes
C20 C21 H211 127.8 no
N22 C21 H211 122.9 no
C21 N22 B6 108.47(9) yes
C21 N22 C23 120.87(9) yes
B6 N22 C23 130.66(9) yes
N22 C23 C24 118.68(11) yes
N22 C23 C28 119.24(10) yes
C24 C23 C28 122.07(11) yes
C23 C24 C25 117.60(12) yes
C23 C24 C32 120.84(11) yes
C25 C24 C32 121.54(12) yes
C24 C25 C26 121.07(12) yes
C24 C25 H251 118.3 no
C26 C25 H251 120.6 no
C25 C26 C27 120.51(13) yes
C25 C26 H261 120.3 no
C27 C26 H261 119.2 no
C26 C27 C28 120.88(14) yes
C26 C27 H271 119.0 no
C28 C27 H271 120.1 no
C23 C28 C27 117.86(12) yes
C23 C28 C29 120.62(11) yes
C27 C28 C29 121.52(12) yes
C28 C29 C30 113.76(12) yes
C28 C29 C31 110.51(11) yes
C30 C29 C31 109.78(13) yes
C28 C29 H291 106.8 no
C30 C29 H291 108.3 no
C31 C29 H291 107.5 no
C29 C30 H301 108.0 no
C29 C30 H302 110.8 no
H301 C30 H302 109.1 no
C29 C30 H303 111.6 no
H301 C30 H303 108.5 no
H302 C30 H303 108.7 no
C29 C31 H311 108.7 no
C29 C31 H312 107.7 no
H311 C31 H312 110.3 no
C29 C31 H313 111.1 no
H311 C31 H313 109.2 no
H312 C31 H313 109.8 no
C24 C32 C33 111.00(12) yes
C24 C32 C34 113.70(12) yes
C33 C32 C34 110.00(11) yes
C24 C32 H321 109.5 no
C33 C32 H321 106.2 no
C34 C32 H321 106.1 no
C32 C33 H331 112.0 no
C32 C33 H332 110.3 no
H331 C33 H332 106.2 no
C32 C33 H333 109.8 no
H331 C33 H333 108.5 no
H332 C33 H333 110.0 no
C32 C34 H341 107.2 no
C32 C34 H342 111.5 no
H341 C34 H342 110.1 no
C32 C34 H343 110.8 no
H341 C34 H343 107.7 no
H342 C34 H343 109.4 no
N2 B35 N36 127.22(10) yes
N2 B35 N39 128.23(10) yes
N36 B35 N39 104.54(9) yes
B35 N36 C37 108.26(9) yes
B35 N36 C52 130.11(9) yes
C37 N36 C52 121.43(9) yes
N36 C37 C38 109.73(9) yes
N36 C37 H371 121.8 no
C38 C37 H371 128.4 no
C37 C38 N39 109.40(9) yes
C37 C38 H381 128.5 no
N39 C38 H381 122.1 no
C38 N39 B35 108.07(9) yes
C38 N39 C40 119.95(9) yes
B35 N39 C40 129.31(9) yes
N39 C40 C41 119.65(10) yes
N39 C40 C45 118.88(10) yes
C41 C40 C45 121.45(10) yes
C40 C41 C42 118.09(11) yes
C40 C41 C49 121.75(10) yes
C42 C41 C49 120.16(11) yes
C41 C42 C43 121.17(12) yes
C41 C42 H421 119.3 no
C43 C42 H421 119.6 no
C42 C43 C44 120.12(11) yes
C42 C43 H431 121.1 no
C44 C43 H431 118.7 no
C43 C44 C45 120.97(12) yes
C43 C44 H441 119.4 no
C45 C44 H441 119.7 no
C40 C45 C44 118.18(11) yes
C40 C45 C46 122.16(11) yes
C44 C45 C46 119.64(11) yes
C45 C46 C47 112.14(14) yes
C45 C46 C48 111.19(13) yes
C47 C46 C48 110.63(15) yes
C45 C46 H461 106.8 no
C47 C46 H461 107.7 no
C48 C46 H461 108.1 no
C46 C47 H471 109.7 no
C46 C47 H472 110.6 no
H471 C47 H472 108.4 no
C46 C47 H473 109.2 no
H471 C47 H473 109.6 no
H472 C47 H473 109.2 no
C46 C48 H481 108.3 no
C46 C48 H482 109.2 no
H481 C48 H482 109.1 no
C46 C48 H483 111.5 no
H481 C48 H483 109.4 no
H482 C48 H483 109.3 no
C41 C49 C50 111.46(11) yes
C41 C49 C51 111.75(11) yes
C50 C49 C51 110.21(12) yes
C41 C49 H491 107.9 no
C50 C49 H491 106.7 no
C51 C49 H491 108.7 no
C49 C50 H501 110.2 no
C49 C50 H502 111.4 no
H501 C50 H502 108.6 no
C49 C50 H503 109.7 no
H501 C50 H503 108.0 no
H502 C50 H503 108.8 no
C49 C51 H511 108.6 no
C49 C51 H512 111.5 no
H511 C51 H512 109.5 no
C49 C51 H513 111.1 no
H511 C51 H513 108.4 no
H512 C51 H513 107.7 no
N36 C52 C53 118.99(11) yes
N36 C52 C57 119.37(11) yes
C53 C52 C57 121.64(11) yes
C52 C53 C54 118.11(13) yes
C52 C53 C61 121.86(11) yes
C54 C53 C61 120.02(12) yes
C53 C54 C55 120.98(14) yes
C53 C54 H541 120.2 no
C55 C54 H541 118.8 no
C54 C55 C56 120.12(12) yes
C54 C55 H551 119.5 no
C56 C55 H551 120.4 no
C55 C56 C57 121.39(14) yes
C55 C56 H561 120.5 no
C57 C56 H561 118.1 no
C56 C57 C52 117.76(13) yes
C56 C57 C58 120.23(13) yes
C52 C57 C58 122.00(11) yes
C57 C58 C59 111.09(14) yes
C57 C58 C60 110.96(14) yes
C59 C58 C60 110.26(15) yes
C57 C58 H581 108.6 no
C59 C58 H581 107.8 no
C60 C58 H581 108.1 no
C58 C59 H591 108.8 no
C58 C59 H592 110.3 no
H591 C59 H592 108.0 no
C58 C59 H593 109.9 no
H591 C59 H593 108.2 no
H592 C59 H593 111.6 no
C58 C60 H601 109.7 no
C58 C60 H602 109.5 no
H601 C60 H602 109.1 no
C58 C60 H603 108.8 no
H601 C60 H603 107.3 no
H602 C60 H603 112.4 no
C53 C61 C62 112.84(14) yes
C53 C61 C63 111.36(11) yes
C62 C61 C63 109.72(12) yes
C53 C61 H611 108.1 no
C62 C61 H611 107.8 no
C63 C61 H611 106.8 no
C61 C62 H621 110.8 no
C61 C62 H622 108.3 no
H621 C62 H622 111.1 no
C61 C62 H623 108.9 no
H621 C62 H623 110.3 no
H622 C62 H623 107.4 no
C61 C63 H631 109.2 no
C61 C63 H632 109.3 no
H631 C63 H632 110.0 no
C61 C63 H633 109.5 no
H631 C63 H633 109.7 no
H632 C63 H633 109.2 no
C13 C14 C15 110.4(4) yes
C13 C14 C16 110.0(3) yes
C15 C14 C16 110.8(4) yes
C13 C14 H141 110.3 no
C15 C14 H141 106.8 no
C16 C14 H141 108.5 no
C13 C114 C115 113.0(9) yes
C13 C114 C116 117.8(10) yes
C115 C114 C116 108.9(11) yes
C13 C114 H1141 105.6 no
C115 C114 H1141 104.6 no
C116 C114 H1141 105.9 no
C14 C15 H151 107.4 no
C14 C15 H152 111.6 no
H151 C15 H152 106.8 no
C14 C15 H153 112.6 no
H151 C15 H153 107.8 no
H152 C15 H153 110.3 no
C114 C115 H1151 110.5 no
C114 C115 H1152 110.9 no
H1151 C115 H1152 108.8 no
C114 C115 H1153 109.6 no
H1151 C115 H1153 108.2 no
H1152 C115 H1153 108.7 no
C14 C16 H161 108.9 no
C14 C16 H162 111.3 no
H161 C16 H162 108.6 no
C14 C16 H163 111.0 no
H161 C16 H163 109.6 no
H162 C16 H163 107.3 no
C114 C116 H1161 109.5 no
C114 C116 H1162 109.5 no
H1161 C116 H1162 108.9 no
C114 C116 H1163 109.5 no
H1161 C116 H1163 109.7 no
H1162 C116 H1163 109.7 no
C72 C71 H711 109.3 no
C72 C71 H712 110.0 no
H711 C71 H712 109.0 no
C72 C71 H713 110.3 no
H711 C71 H713 109.5 no
H712 C71 H713 108.7 no
C71 C72 C73 114.4(7) yes
C71 C72 H721 108.6 no
C73 C72 H721 109.3 no
C71 C72 H722 108.3 no
C73 C72 H722 106.6 no
H721 C72 H722 109.5 no
C72 C73 C74 115.7(5) yes
C72 C73 H731 108.3 no
C74 C73 H731 107.4 no
C72 C73 H732 108.3 no
C74 C73 H732 109.6 no
H731 C73 H732 107.2 no
C74 C75 H751 109.4 no
C74 C75 H752 109.3 no
H751 C75 H752 110.0 no
C74 C75 H753 109.2 no
H751 C75 H753 109.6 no
H752 C75 H753 109.3 no
C73 C74 C75 115.0(5) yes
C73 C74 H741 107.1 no
C75 C74 H741 108.6 no
C73 C74 H742 109.1 no
C75 C74 H742 108.0 no
H741 C74 H742 108.9 no

loop_
_geom_bond_atom_site_label_1
_geom_bond_atom_site_label_2
_geom_bond_distance
_geom_bond_publ_flag
Ge1 N2 1.8541(9) yes
Ge1 N5 1.8650(9) yes
N2 C3 1.4759(14) yes
N2 B35 1.4341(15) yes
C3 C4 1.5194(16) yes
C3 H31 0.994 no
C3 H32 0.989 no
C4 N5 1.4763(14) yes
C4 H41 0.984 no
C4 H42 0.980 no
N5 B6 1.4362(15) yes
B6 N7 1.4420(16) yes
B6 N22 1.4422(15) yes
N7 C8 1.4311(15) yes
N7 C20 1.4028(14) yes
C8 C9 1.4024(17) yes
C8 C13 1.4007(18) yes
C9 C10 1.3953(17) yes
C9 C17 1.5182(18) yes
C10 C11 1.377(2) yes
C10 H101 0.958 no
C11 C12 1.373(3) yes
C11 H111 0.940 no
C12 C13 1.401(2) yes
C12 H121 0.926 no
C13 C14 1.511(4) yes
C13 C114 1.534(9) yes
C17 C18 1.5315(18) yes
C17 C19 1.5331(19) yes
C17 H171 0.986 no
C18 H181 0.988 no
C18 H182 0.986 no
C18 H183 0.977 no
C19 H191 0.966 no
C19 H192 0.981 no
C19 H193 0.968 no
C20 C21 1.3390(17) yes
C20 H201 0.918 no
C21 N22 1.4068(14) yes
C21 H211 0.924 no
N22 C23 1.4290(15) yes
C23 C24 1.4066(16) yes
C23 C28 1.4039(18) yes
C24 C25 1.3970(18) yes
C24 C32 1.520(2) yes
C25 C26 1.379(2) yes
C25 H251 0.941 no
C26 C27 1.384(2) yes
C26 H261 0.941 no
C27 C28 1.3942(18) yes
C27 H271 0.947 no
C28 C29 1.5228(17) yes
C29 C30 1.527(2) yes
C29 C31 1.533(2) yes
C29 H291 0.965 no
C30 H301 0.985 no
C30 H302 0.976 no
C30 H303 0.965 no
C31 H311 0.979 no
C31 H312 0.978 no
C31 H313 0.982 no
C32 C33 1.5313(19) yes
C32 C34 1.5277(18) yes
C32 H321 0.974 no
C33 H331 0.966 no
C33 H332 0.955 no
C33 H333 0.979 no
C34 H341 0.960 no
C34 H342 0.977 no
C34 H343 0.972 no
B35 N36 1.4424(15) yes
B35 N39 1.4441(14) yes
N36 C37 1.4003(14) yes
N36 C52 1.4320(14) yes
C37 C38 1.3428(16) yes
C37 H371 0.950 no
C38 N39 1.4074(13) yes
C38 H381 0.918 no
N39 C40 1.4328(14) yes
C40 C41 1.4015(16) yes
C40 C45 1.4029(16) yes
C41 C42 1.3976(17) yes
C41 C49 1.5153(17) yes
C42 C43 1.379(2) yes
C42 H421 0.948 no
C43 C44 1.381(2) yes
C43 H431 0.939 no
C44 C45 1.3984(17) yes
C44 H441 0.940 no
C45 C46 1.5189(18) yes
C46 C47 1.510(2) yes
C46 C48 1.521(3) yes
C46 H461 0.958 no
C47 H471 0.951 no
C47 H472 0.977 no
C47 H473 0.951 no
C48 H481 0.969 no
C48 H482 0.982 no
C48 H483 0.959 no
C49 C50 1.5271(19) yes
C49 C51 1.5260(18) yes
C49 H491 0.987 no
C50 H501 0.964 no
C50 H502 0.959 no
C50 H503 0.970 no
C51 H511 0.954 no
C51 H512 0.963 no
C51 H513 0.970 no
C52 C53 1.4034(18) yes
C52 C57 1.3994(18) yes
C53 C54 1.3969(18) yes
C53 C61 1.5193(19) yes
C54 C55 1.379(2) yes
C54 H541 0.941 no
C55 C56 1.375(2) yes
C55 H551 0.935 no
C56 C57 1.3997(18) yes
C56 H561 0.924 no
C57 C58 1.516(2) yes
C58 C59 1.528(2) yes
C58 C60 1.527(3) yes
C58 H581 0.961 no
C59 H591 0.955 no
C59 H592 0.981 no
C59 H593 0.982 no
C60 H601 0.958 no
C60 H602 0.997 no
C60 H603 0.969 no
C61 C62 1.522(2) yes
C61 C63 1.529(2) yes
C61 H611 0.954 no
C62 H621 0.978 no
C62 H622 0.963 no
C62 H623 0.951 no
C63 H631 0.965 no
C63 H632 0.994 no
C63 H633 0.980 no
C14 C15 1.534(5) yes
C14 C16 1.518(4) yes
C14 H141 0.973 no
C114 C115 1.526(9) yes
C114 C116 1.531(9) yes
C114 H1141 0.984 no
C15 H151 0.968 no
C15 H152 0.975 no
C15 H153 0.978 no
C115 H1151 0.963 no
C115 H1152 0.957 no
C115 H1153 0.965 no
C16 H161 0.965 no
C16 H162 0.962 no
C16 H163 0.974 no
C116 H1161 0.960 no
C116 H1162 0.960 no
C116 H1163 0.965 no
C71 C72 1.474(9) yes
C71 H711 0.964 no
C71 H712 0.962 no
C71 H713 0.965 no
C72 C73 1.514(8) yes
C72 H721 0.984 no
C72 H722 0.982 no
C73 C74 1.527(9) yes
C73 H731 0.976 no
C73 H732 0.978 no
C75 C74 1.504(9) yes
C75 H751 0.970 no
C75 H752 0.967 no
C75 H753 0.973 no
C74 H741 0.986 no
C74 H742 0.979 no

loop_
_geom_hbond_atom_site_label_D
_geom_hbond_site_symmetry_D
_geom_hbond_atom_site_label_H
_geom_hbond_atom_site_label_A
_geom_hbond_site_symmetry_A
_geom_hbond_angle_DHA
_geom_hbond_distance_DH
_geom_hbond_distance_HA
_geom_hbond_distance_DA
_geom_hbond_publ_flag
C32 . H321 C21 . 130 0.97 2.50 3.214(4) yes
C71 2_665 H751 C73 2_665 153 1.19 1.39 2.512(4) yes
C75 . H751 C71 2_665 156 0.97 1.19 2.115(4) yes
C71 2_665 H751 C74 . 159 1.19 2.04 3.184(4) yes
